data_4337051
loop_
_publ_author_name
'Cheriyedath Raj Sankar'
'Abdeljalil Assoud'
'Holger Kleinke'

_publ_section_title
;
 New Layered-Type Quaternary Chalcogenides, Tl2PbMQ4 (M= Zr, Hf;Q= S, Se):
 Structure, Electronic Structure, and Electrical Transport Properties
;
_journal_name_full 'Inorganic Chemistry'
_journal_page_first 13869
_journal_page_last 13874
_journal_paper_doi 10.1021/ic4025316
_journal_volume 52
_journal_year 2013
_chemical_formula_sum 'Hf Pb S4 Tl2'
_chemical_formula_weight 922.66
_chemical_name_systematic
; 
 ? 
;
_space_group_IT_number 15
_symmetry_cell_setting monoclinic
_symmetry_space_group_name_Hall '-C 2yc'
_symmetry_space_group_name_H-M 'C 1 2/c 1'
_atom_sites_solution_hydrogens none
_atom_sites_solution_primary direct
_atom_sites_solution_secondary difmap
_audit_creation_method SHELXL-97
_cell_angle_alpha 90.00
_cell_angle_beta 109.265(8)
_cell_angle_gamma 90.00
_cell_formula_units_Z 4
_cell_length_a 15.4695(19)
_cell_length_b 8.2255(12)
_cell_length_c 6.7103(7)
_cell_measurement_reflns_used 3259
_cell_measurement_temperature 296
_cell_measurement_theta_max 34.96
_cell_measurement_theta_min 5.58
_cell_volume 806.03(18)
_computing_cell_refinement 'STOE X-AREA'
_computing_data_collection 'STOE X-AREA'
_computing_data_reduction 'STOE X-RED'
_computing_structure_refinement 'SHELXL-97 (Sheldrick, 1997)'
_computing_structure_solution 'SHELXS-97 (Sheldrick, 1990)'
_diffrn_ambient_temperature 296
_diffrn_detector 'image plate (34 cm diameter)'
_diffrn_detector_area_resol_mean 6.67
_diffrn_detector_type STOE
_diffrn_measured_fraction_theta_full 0.998
_diffrn_measured_fraction_theta_max 0.998
_diffrn_measurement_details ' 180 frames, detector distance = 60 mm'
_diffrn_measurement_device '2-circle goniometer'
_diffrn_measurement_device_type 'STOE IPDS 2'
_diffrn_measurement_method 'rotation method'
_diffrn_radiation_collimation '0.5 mm diameter, monocapillary'
_diffrn_radiation_monochromator 'plane graphite'
_diffrn_radiation_polarisn_norm 0
_diffrn_radiation_type 'Mo K\a'
_diffrn_radiation_wavelength 0.71073
_diffrn_reflns_av_R_equivalents 0.0689
_diffrn_reflns_av_sigmaI/netI 0.0488
_diffrn_reflns_limit_h_max 21
_diffrn_reflns_limit_h_min -21
_diffrn_reflns_limit_k_max 11
_diffrn_reflns_limit_k_min -11
_diffrn_reflns_limit_l_max 9
_diffrn_reflns_limit_l_min -9
_diffrn_reflns_number 4067
_diffrn_reflns_theta_full 29.97
_diffrn_reflns_theta_max 29.97
_diffrn_reflns_theta_min 3.93
_diffrn_source 'sealed x-ray tube, 12 x 0.4 mm long-fine focus'
_diffrn_source_current 40
_diffrn_source_power 2.00
_diffrn_source_voltage 50
_exptl_absorpt_coefficient_mu 74.452
_exptl_absorpt_correction_T_max 0.490
_exptl_absorpt_correction_T_min 0.048
_exptl_absorpt_correction_type integration
_exptl_absorpt_process_details X-Shape
_exptl_crystal_colour dark-brown
_exptl_crystal_density_diffrn 7.603
_exptl_crystal_description plate
_exptl_crystal_F_000 1520
_exptl_crystal_size_max 0.24
_exptl_crystal_size_mid 0.08
_exptl_crystal_size_min 0.02
_refine_diff_density_max 1.822
_refine_diff_density_min -1.922
_refine_diff_density_rms 0.401
_refine_ls_extinction_coef 0.00010(2)
_refine_ls_extinction_expression Fc^*^=kFc[1+0.001xFc^2^\l^3^/sin(2\q)]^-1/4^
_refine_ls_extinction_method SHELXL
_refine_ls_goodness_of_fit_ref 1.011
_refine_ls_hydrogen_treatment none
_refine_ls_matrix_type full
_refine_ls_number_parameters 39
_refine_ls_number_reflns 1177
_refine_ls_number_restraints 0
_refine_ls_restrained_S_all 1.011
_refine_ls_R_factor_all 0.0768
_refine_ls_R_factor_gt 0.0428
_refine_ls_shift/su_max 0.000
_refine_ls_shift/su_mean 0.000
_refine_ls_structure_factor_coef Fsqd
_refine_ls_weighting_details 'calc w=1/[\s^2^(Fo^2^)+(0.0268P)^2^+0.0000P] where P=(Fo^2^+2Fc^2^)/3'
_refine_ls_weighting_scheme calc
_refine_ls_wR_factor_gt 0.0720
_refine_ls_wR_factor_ref 0.0821
_reflns_number_gt 799
_reflns_number_total 1177
_reflns_threshold_expression >2sigma(I)
_cod_data_source_file ic4025316_si_002_3.cif
_cod_data_source_block Tl2PbHfS4
_cod_original_cell_volume 806.04(17)
_cod_database_code 4337051

loop_
_symmetry_equiv_pos_as_xyz
'x, y, z'
'-x, y, -z+1/2'
'x+1/2, y+1/2, z'
'-x+1/2, y+1/2, -z+1/2'
'-x, -y, -z'
'x, -y, z-1/2'
'-x+1/2, -y+1/2, -z'
'x+1/2, -y+1/2, z-1/2'

loop_
_atom_site_label
_atom_site_type_symbol
_atom_site_fract_x
_atom_site_fract_y
_atom_site_fract_z
_atom_site_U_iso_or_equiv
_atom_site_adp_type
_atom_site_occupancy
_atom_site_symmetry_multiplicity
_atom_site_calc_flag
_atom_site_refinement_flags
Tl1 Tl 0.24923(5) 0.37448(9) 0.23053(7) 0.02435(18) Uani 1 1 d .
Pb1 Pb 0.0000 0.62321(9) 0.2500 0.0172(2) Uani 1 2 d S
Hf1 Hf 0.0000 0.12089(9) 0.2500 0.01140(19) Uani 1 2 d S
S1 S 0.0958(2) 0.1019(3) 0.0028(4) 0.0112(5) Uani 1 1 d .
S2 S 0.1069(3) 0.3365(3) 0.4638(4) 0.0126(6) Uani 1 1 d .

loop_
_atom_site_aniso_label
_atom_site_aniso_U_11
_atom_site_aniso_U_22
_atom_site_aniso_U_33
_atom_site_aniso_U_23
_atom_site_aniso_U_13
_atom_site_aniso_U_12
Tl1 0.0261(3) 0.0247(3) 0.0222(2) 0.00092(19) 0.0080(2) -0.0007(2)
Pb1 0.0223(4) 0.0153(3) 0.0153(3) 0.000 0.0081(2) 0.000
Hf1 0.0147(4) 0.0100(3) 0.0102(3) 0.000 0.0051(2) 0.000
S1 0.0113(13) 0.0104(12) 0.0137(10) -0.0039(9) 0.0065(10) -0.0023(12)
S2 0.0115(16) 0.0090(12) 0.0176(11) -0.0004(8) 0.0050(11) 0.0004(11)

loop_
_atom_type_symbol
_atom_type_description
_atom_type_scat_dispersion_real
_atom_type_scat_dispersion_imag
_atom_type_scat_source
S S 0.1246 0.1234 'International Tables Vol C Tables 4.2.6.8 and 6.1.1.4'
Hf Hf -0.5830 6.1852 'International Tables Vol C Tables 4.2.6.8 and 6.1.1.4'
Tl Tl -2.8358 9.6688 'International Tables Vol C Tables 4.2.6.8 and 6.1.1.4'
Pb Pb -3.3944 10.1111 'International Tables Vol C Tables 4.2.6.8 and 6.1.1.4'

loop_
_geom_angle_atom_site_label_1
_geom_angle_atom_site_label_2
_geom_angle_atom_site_label_3
_geom_angle
_geom_angle_site_symmetry_1
_geom_angle_site_symmetry_3
S2 Tl1 S1 72.50(8) 7_556 4
S2 Tl1 S2 94.90(9) 7_556 .
S1 Tl1 S2 108.12(8) 4 .
S2 Tl1 Tl1 92.47(6) 7_556 7
S1 Tl1 Tl1 126.63(6) 4 7
S2 Tl1 Tl1 124.31(6) . 7
S1 Pb1 S1 78.53(11) 6_566 5_565
S1 Pb1 S2 90.28(8) 6_566 6_565
S1 Pb1 S2 79.65(9) 5_565 6_565
S1 Pb1 S2 79.65(9) 6_566 5_566
S1 Pb1 S2 90.28(8) 5_565 5_566
S2 Pb1 S2 167.03(11) 6_565 5_566
S1 Pb1 S2 172.83(7) 6_566 2
S1 Pb1 S2 103.86(9) 5_565 2
S2 Pb1 S2 96.79(8) 6_565 2
S2 Pb1 S2 93.52(10) 5_566 2
S1 Pb1 S2 103.86(9) 6_566 .
S1 Pb1 S2 172.83(7) 5_565 .
S2 Pb1 S2 93.52(10) 6_565 .
S2 Pb1 S2 96.79(8) 5_566 .
S2 Pb1 S2 74.60(13) 2 .
S2 Hf1 S2 90.76(14) . 2
S2 Hf1 S1 90.00(9) . .
S2 Hf1 S1 94.90(10) 2 .
S2 Hf1 S1 94.90(10) . 2
S2 Hf1 S1 90.00(9) 2 2
S1 Hf1 S1 173.03(13) . 2
S2 Hf1 S1 172.08(9) . 5
S2 Hf1 S1 89.92(9) 2 5
S1 Hf1 S1 82.09(11) . 5
S1 Hf1 S1 92.98(10) 2 5
S2 Hf1 S1 89.92(9) . 6_556
S2 Hf1 S1 172.08(9) 2 6_556
S1 Hf1 S1 92.98(10) . 6_556
S1 Hf1 S1 82.09(11) 2 6_556
S1 Hf1 S1 90.50(13) 5 6_556
Hf1 S1 Hf1 97.91(11) . 5
Hf1 S1 Pb1 92.15(10) . 5_565
Hf1 S1 Pb1 95.49(9) 5 5_565
Hf1 S1 Tl1 99.50(8) . 4_545
Hf1 S1 Tl1 96.72(9) 5 4_545
Pb1 S1 Tl1 161.78(12) 5_565 4_545
Hf1 S2 Pb1 92.64(11) . 5_566
Hf1 S2 Pb1 97.32(11) . .
Pb1 S2 Pb1 83.21(8) 5_566 .
Hf1 S2 Tl1 100.36(9) . 7_556
Pb1 S2 Tl1 93.91(8) 5_566 7_556
Pb1 S2 Tl1 162.20(12) . 7_556
Hf1 S2 Tl1 102.98(8) . .
Pb1 S2 Tl1 164.28(11) 5_566 .
Pb1 S2 Tl1 92.93(7) . .
Tl1 S2 Tl1 85.10(9) 7_556 .

loop_
_geom_bond_atom_site_label_1
_geom_bond_atom_site_label_2
_geom_bond_distance
_geom_bond_site_symmetry_2
Tl1 S2 3.026(3) 7_556
Tl1 S1 3.101(3) 4
Tl1 S2 3.109(3) .
Tl1 Tl1 3.7168(12) 7
Pb1 S1 2.921(3) 6_566
Pb1 S1 2.921(3) 5_565
Pb1 S2 2.938(3) 6_565
Pb1 S2 2.938(3) 5_566
Pb1 S2 2.965(3) 2
Pb1 S2 2.965(3) .
Hf1 S2 2.524(3) .
Hf1 S2 2.524(3) 2
Hf1 S1 2.568(3) .
Hf1 S1 2.568(3) 2
Hf1 S1 2.603(3) 5
Hf1 S1 2.603(3) 6_556
S1 Hf1 2.603(3) 5
S1 Pb1 2.921(3) 5_565
S1 Tl1 3.101(3) 4_545
S2 Pb1 2.938(3) 5_566
S2 Tl1 3.026(3) 7_556
